data_1569724
loop_
_publ_author_name
'Yang, Bo'
'Yan, Suqiong'
'Li, Chengbo'
'Ma, Hui'
'Feng, Fanda'
'Zhang, Yuan'
'Huang, Wei'

_publ_section_title
;
 Mn(iii)-mediated C-P bond activation of diphosphines: toward a highly
 emissive phosphahelicene cation scaffold and modulated circularly
 polarized luminescence.
;
_journal_issue 38
_journal_name_full 'Chemical science'
_journal_page_first 10446
_journal_page_last 10457
_journal_paper_doi 10.1039/d3sc03201a
_journal_volume 14
_journal_year 2023
_chemical_absolute_configuration P
_chemical_formula_moiety 'Br, C34 H26 P, C H2 Cl2'
_chemical_formula_sum 'C35 H28 Br Cl2 P'
_chemical_formula_weight 630.35
_space_group_crystal_system orthorhombic
_space_group_IT_number 19
_space_group_name_Hall 'P 2ac 2ab'
_space_group_name_H-M_alt 'P 21 21 21'
_atom_sites_solution_hydrogens geom
_audit_creation_date 2022-08-28
_audit_creation_method
;
Olex2 1.2-beta
(compiled 2018.05.29 svn.r3508 for OlexSys, GUI svn.r5506)
;
_audit_update_record
;
2022-12-09 deposited with the CCDC.	2023-08-11 downloaded from the CCDC.
;
_cell_angle_alpha 90
_cell_angle_beta 90
_cell_angle_gamma 90
_cell_formula_units_Z 4
_cell_length_a 12.280(4)
_cell_length_b 12.550(4)
_cell_length_c 19.659(6)
_cell_measurement_reflns_used 9281
_cell_measurement_temperature 173(2)
_cell_measurement_theta_max 53.748
_cell_measurement_theta_min 3.692
_cell_volume 3029.7(17)
_computing_cell_refinement 'SAINT v8.37A (Bruker, 2015)'
_computing_data_reduction 'SAINT v8.37A (Bruker, 2015)'
_computing_molecular_graphics 'Olex2 (Dolomanov et al., 2009)'
_computing_publication_material 'Olex2 (Dolomanov et al., 2009)'
_computing_structure_refinement 'ShelXL (Sheldrick, 2015)'
_diffrn_ambient_temperature 173.0
_diffrn_measured_fraction_theta_full 0.994
_diffrn_measured_fraction_theta_max 0.995
_diffrn_measurement_device_type 'CCD area detector'
_diffrn_measurement_method 'phi and omega scans'
_diffrn_radiation_monochromator graphite
_diffrn_radiation_type MoK\a
_diffrn_radiation_wavelength 0.71073
_diffrn_reflns_av_R_equivalents 0.0647
_diffrn_reflns_av_unetI/netI 0.0556
_diffrn_reflns_Laue_measured_fraction_full 0.994
_diffrn_reflns_Laue_measured_fraction_max 0.995
_diffrn_reflns_limit_h_max 14
_diffrn_reflns_limit_h_min -12
_diffrn_reflns_limit_k_max 15
_diffrn_reflns_limit_k_min -15
_diffrn_reflns_limit_l_max 23
_diffrn_reflns_limit_l_min -23
_diffrn_reflns_number 18500
_diffrn_reflns_point_group_measured_fraction_full 0.995
_diffrn_reflns_point_group_measured_fraction_max 0.995
_diffrn_reflns_theta_full 25.242
_diffrn_reflns_theta_max 25.295
_diffrn_reflns_theta_min 1.955
_exptl_absorpt_coefficient_mu 1.609
_exptl_absorpt_correction_T_max 0.7506
_exptl_absorpt_correction_T_min 0.2791
_exptl_absorpt_correction_type none
_exptl_absorpt_process_details
;
SADABS-2016/2 (Bruker,2016/2) was used for absorption correction.
wR2(int) was 0.1630 before and 0.1126 after correction.
The Ratio of minimum to maximum transmission is 0.3718.
The \l/2 correction factor is Not present.
;
_exptl_crystal_colour green
_exptl_crystal_density_diffrn 1.382
_exptl_crystal_description plate
_exptl_crystal_F_000 1288
_exptl_crystal_preparation Luminescent
_exptl_crystal_size_max 0.1
_exptl_crystal_size_mid 0.09
_exptl_crystal_size_min 0.09
_refine_diff_density_max 0.424
_refine_diff_density_min -0.519
_refine_diff_density_rms 0.077
_refine_ls_abs_structure_details
;
 Refined as an inversion twin.
;
_refine_ls_abs_structure_Flack 0.395(12)
_refine_ls_extinction_method none
_refine_ls_goodness_of_fit_ref 1.058
_refine_ls_hydrogen_treatment constr
_refine_ls_matrix_type full
_refine_ls_number_parameters 355
_refine_ls_number_reflns 5454
_refine_ls_number_restraints 0
_refine_ls_restrained_S_all 1.058
_refine_ls_R_factor_all 0.0451
_refine_ls_R_factor_gt 0.0427
_refine_ls_shift/su_max 0.001
_refine_ls_shift/su_mean 0.000
_refine_ls_structure_factor_coef Fsqd
_refine_ls_weighting_details
;
 w=1/[\s^2^(Fo^2^)+(0.0719P)^2^+1.0679P]
 where P=(Fo^2^+2Fc^2^)/3
;
_refine_ls_weighting_scheme calc
_refine_ls_wR_factor_gt 0.1165
_refine_ls_wR_factor_ref 0.1194
_reflns_Friedel_coverage 0.776
_reflns_Friedel_fraction_full 0.997
_reflns_Friedel_fraction_max 0.996
_reflns_number_gt 5175
_reflns_number_total 5454
_reflns_threshold_expression 'I > 2\s(I)'
_cod_data_source_file d3sc03201a2.cif
_cod_data_source_block (p)-bianp(phch3)2br
_cod_depositor_comments 'Adding full bibliography for 1569716--1569732.cif.'
_cod_original_cell_volume 3029.7(16)
_cod_database_code 1569724
_shelxl_version_number 2013-2
_shelx_space_group_comment
;
The symmetry employed for this shelxl refinement is uniquely defined
by the following loop, which should always be used as a source of
symmetry information in preference to the above space-group names.
They are only intended as comments.
;
_shelx_estimated_absorpt_t_max 0.869
_shelx_estimated_absorpt_t_min 0.856
_olex2_refinement_description
;
1. Twinned data refinement
 Scales: 0.605(12)
 0.395(12)
2. Fixed Uiso
 At 1.2 times of:
  All C(H) groups, All C(H,H) groups
 At 1.5 times of:
  All C(H,H,H) groups
3.a Secondary CH2 refined with riding coordinates:
 C35(H,HA)
3.b Aromatic/amide H refined with riding coordinates:
 C4(H4), C5(H5), C6(H6), C7(H7), C9(H9), C10(H10), C14(H14), C15(H15),
 C16(H16), C17(H17), C19(H19), C20(H20), C22(H22), C23(H23), C25(H25), C26(H26),
  C29(H29), C30(H30), C32(H32), C33(H33)
3.c Idealised Me refined as rotating group:
 C27(H27A,H27B,H27C), C34(H34A,H34B,H34C)
;
_olex2_submission_special_instructions 'No special instructions were received'

loop_
_space_group_symop_operation_xyz
'x, y, z'
'-x+1/2, -y, z+1/2'
'-x, y+1/2, -z+1/2'
'x+1/2, -y+1/2, -z'

loop_
_atom_site_label
_atom_site_type_symbol
_atom_site_fract_x
_atom_site_fract_y
_atom_site_fract_z
_atom_site_U_iso_or_equiv
_atom_site_adp_type
_atom_site_occupancy
_atom_site_site_symmetry_order
_atom_site_calc_flag
_atom_site_refinement_flags_posn
_atom_site_refinement_flags_adp
_atom_site_refinement_flags_occupancy
_atom_site_disorder_assembly
_atom_site_disorder_group
Br1 Br 0.78521(4) 0.90020(4) 0.78282(3) 0.04129(18) Uani 1 1 d . . . . .
C1 C 0.6716(4) 0.6642(4) 0.6024(2) 0.0298(10) Uani 1 1 d . . . . .
C2 C 0.6982(3) 0.5907(3) 0.5522(2) 0.0251(9) Uani 1 1 d . . . . .
C3 C 0.7971(4) 0.5320(3) 0.5608(2) 0.0267(9) Uani 1 1 d . . . . .
C4 C 0.8533(4) 0.4780(4) 0.5079(3) 0.0317(10) Uani 1 1 d . . . . .
H4 H 0.8228 0.4766 0.4635 0.038 Uiso 1 1 calc R . . . .
C5 C 0.9510(4) 0.4279(4) 0.5195(3) 0.0388(12) Uani 1 1 d . . . . .
H5 H 0.9876 0.3935 0.4830 0.047 Uiso 1 1 calc R . . . .
C6 C 0.9971(4) 0.4269(5) 0.5847(4) 0.0478(15) Uani 1 1 d . . . . .
H6 H 1.0628 0.3888 0.5926 0.057 Uiso 1 1 calc R . . . .
C7 C 0.9486(4) 0.4800(5) 0.6367(3) 0.0414(13) Uani 1 1 d . . . . .
H7 H 0.9810 0.4790 0.6806 0.050 Uiso 1 1 calc R . . . .
C8 C 0.8495(4) 0.5372(4) 0.6264(3) 0.0350(11) Uani 1 1 d . . . . .
C9 C 0.8091(4) 0.6031(5) 0.6775(2) 0.0387(11) Uani 1 1 d . . . . .
H9 H 0.8402 0.6001 0.7217 0.046 Uiso 1 1 calc R . . . .
C10 C 0.7249(4) 0.6724(4) 0.6651(2) 0.0347(11) Uani 1 1 d . . . . .
H10 H 0.7036 0.7239 0.6978 0.042 Uiso 1 1 calc R . . . .
C11 C 0.5541(4) 0.6838(4) 0.4925(2) 0.0260(9) Uani 1 1 d . . . . .
C12 C 0.6191(3) 0.5920(4) 0.4938(2) 0.0243(9) Uani 1 1 d . . . . .
C13 C 0.5958(3) 0.5106(4) 0.4443(2) 0.0253(9) Uani 1 1 d . . . . .
C14 C 0.6392(4) 0.4066(4) 0.4476(2) 0.0297(9) Uani 1 1 d . . . . .
H14 H 0.6821 0.3866 0.4858 0.036 Uiso 1 1 calc R . . . .
C15 C 0.6207(4) 0.3335(4) 0.3967(3) 0.0362(11) Uani 1 1 d . . . . .
H15 H 0.6546 0.2655 0.3984 0.043 Uiso 1 1 calc R . . . .
C16 C 0.5519(4) 0.3594(5) 0.3424(3) 0.0396(12) Uani 1 1 d . . . . .
H16 H 0.5397 0.3090 0.3072 0.048 Uiso 1 1 calc R . . . .
C17 C 0.5018(4) 0.4571(4) 0.3397(2) 0.0350(11) Uani 1 1 d . . . . .
H17 H 0.4539 0.4730 0.3031 0.042 Uiso 1 1 calc R . . . .
C18 C 0.5208(4) 0.5349(4) 0.3911(2) 0.0291(10) Uani 1 1 d . . . . .
C19 C 0.4637(4) 0.6334(4) 0.3903(2) 0.0334(11) Uani 1 1 d . . . . .
H19 H 0.4159 0.6490 0.3536 0.040 Uiso 1 1 calc R . . . .
C20 C 0.4765(4) 0.7055(4) 0.4411(2) 0.0303(10) Uani 1 1 d . . . . .
H20 H 0.4344 0.7690 0.4421 0.036 Uiso 1 1 calc R . . . .
C21 C 0.6440(4) 0.8818(4) 0.5546(2) 0.0296(10) Uani 1 1 d . . . . .
C22 C 0.6825(4) 0.9070(4) 0.4897(3) 0.0362(11) Uani 1 1 d . . . . .
H22 H 0.6678 0.8609 0.4524 0.043 Uiso 1 1 calc R . . . .
C23 C 0.7421(4) 0.9992(5) 0.4797(3) 0.0412(12) Uani 1 1 d . . . . .
H23 H 0.7688 1.0150 0.4355 0.049 Uiso 1 1 calc R . . . .
C24 C 0.7642(4) 1.0698(4) 0.5328(3) 0.0376(12) Uani 1 1 d . . . . .
C25 C 0.7260(4) 1.0414(4) 0.5981(3) 0.0401(12) Uani 1 1 d . . . . .
H25 H 0.7408 1.0872 0.6354 0.048 Uiso 1 1 calc R . . . .
C26 C 0.6682(4) 0.9495(4) 0.6090(3) 0.0327(10) Uani 1 1 d . . . . .
H26 H 0.6445 0.9318 0.6536 0.039 Uiso 1 1 calc R . . . .
C27 C 0.8267(5) 1.1708(5) 0.5219(4) 0.0536(16) Uani 1 1 d . . . . .
H27A H 0.8185 1.1938 0.4746 0.080 Uiso 1 1 calc GR . . . .
H27B H 0.9039 1.1584 0.5317 0.080 Uiso 1 1 calc GR . . . .
H27C H 0.7986 1.2262 0.5523 0.080 Uiso 1 1 calc GR . . . .
C28 C 0.4562(4) 0.7700(4) 0.6191(2) 0.0295(10) Uani 1 1 d . . . . .
C29 C 0.4086(4) 0.8678(4) 0.6344(2) 0.0346(11) Uani 1 1 d . . . . .
H29 H 0.4404 0.9319 0.6181 0.042 Uiso 1 1 calc R . . . .
C30 C 0.3134(4) 0.8718(5) 0.6740(3) 0.0435(13) Uani 1 1 d . . . . .
H30 H 0.2818 0.9387 0.6847 0.052 Uiso 1 1 calc R . . . .
C31 C 0.2652(4) 0.7788(5) 0.6976(2) 0.0384(12) Uani 1 1 d . . . . .
C32 C 0.3140(5) 0.6817(5) 0.6818(3) 0.0455(13) Uani 1 1 d . . . . .
H32 H 0.2820 0.6177 0.6982 0.055 Uiso 1 1 calc R . . . .
C33 C 0.4082(5) 0.6758(4) 0.6426(3) 0.0432(13) Uani 1 1 d . . . . .
H33 H 0.4396 0.6086 0.6320 0.052 Uiso 1 1 calc R . . . .
C34 C 0.1637(5) 0.7825(6) 0.7410(4) 0.0627(18) Uani 1 1 d . . . . .
H34A H 0.1843 0.7873 0.7891 0.094 Uiso 1 1 calc GR . . . .
H34B H 0.1208 0.7178 0.7335 0.094 Uiso 1 1 calc GR . . . .
H34C H 0.1202 0.8450 0.7286 0.094 Uiso 1 1 calc GR . . . .
C35 C 0.4844(6) 0.2932(7) 0.6862(3) 0.067(2) Uani 1 1 d . . . . .
H H 0.4154 0.3338 0.6883 0.080 Uiso 1 1 calc R . . . .
HA H 0.5185 0.2967 0.7318 0.080 Uiso 1 1 calc R . . . .
Cl1 Cl 0.4547(3) 0.1617(3) 0.66788(18) 0.1307(12) Uani 1 1 d . . . . .
Cl2 Cl 0.5693(3) 0.3535(4) 0.62865(18) 0.1545(16) Uani 1 1 d . . . . .
P1 P 0.57673(9) 0.75802(9) 0.56854(6) 0.0254(3) Uani 1 1 d . . . . .

loop_
_atom_site_aniso_label
_atom_site_aniso_U_11
_atom_site_aniso_U_22
_atom_site_aniso_U_33
_atom_site_aniso_U_23
_atom_site_aniso_U_13
_atom_site_aniso_U_12
Br1 0.0479(3) 0.0412(3) 0.0348(3) -0.0021(2) -0.0067(2) -0.0034(2)
C1 0.034(2) 0.028(2) 0.027(2) 0.0015(19) -0.006(2) -0.0025(19)
C2 0.027(2) 0.024(2) 0.024(2) 0.0036(17) -0.0001(17) -0.0043(18)
C3 0.028(2) 0.023(2) 0.029(2) 0.0082(17) -0.0020(19) -0.0035(18)
C4 0.029(2) 0.028(2) 0.038(2) 0.005(2) -0.001(2) -0.0055(19)
C5 0.031(2) 0.035(3) 0.050(3) 0.005(2) 0.004(2) 0.004(2)
C6 0.032(3) 0.043(3) 0.068(4) 0.020(3) -0.008(3) 0.002(2)
C7 0.036(3) 0.042(3) 0.046(3) 0.016(2) -0.012(2) -0.001(2)
C8 0.033(2) 0.033(3) 0.039(3) 0.015(2) -0.013(2) -0.006(2)
C9 0.046(3) 0.046(3) 0.025(2) -0.001(2) -0.011(2) -0.003(2)
C10 0.047(3) 0.034(3) 0.023(2) -0.0035(19) -0.004(2) -0.001(2)
C11 0.030(2) 0.027(2) 0.021(2) 0.0011(17) -0.0015(18) 0.0028(18)
C12 0.024(2) 0.027(2) 0.0222(19) -0.0025(18) 0.0013(17) -0.0006(18)
C13 0.022(2) 0.031(2) 0.023(2) -0.0024(18) 0.0028(17) -0.0028(18)
C14 0.029(2) 0.026(2) 0.034(2) -0.003(2) -0.0014(19) -0.0032(19)
C15 0.032(2) 0.032(3) 0.044(3) -0.010(2) 0.002(2) -0.005(2)
C16 0.037(3) 0.048(3) 0.034(3) -0.015(2) 0.001(2) -0.010(2)
C17 0.034(2) 0.047(3) 0.024(2) -0.008(2) -0.003(2) -0.010(2)
C18 0.025(2) 0.039(3) 0.023(2) -0.002(2) -0.0005(18) -0.0052(19)
C19 0.028(2) 0.045(3) 0.027(2) 0.000(2) -0.0040(19) 0.003(2)
C20 0.027(2) 0.035(3) 0.028(2) 0.001(2) -0.006(2) 0.0070(19)
C21 0.029(2) 0.030(2) 0.030(2) 0.0037(19) -0.0013(19) 0.0035(19)
C22 0.041(3) 0.037(3) 0.030(2) 0.002(2) 0.005(2) 0.001(2)
C23 0.035(3) 0.046(3) 0.042(3) 0.012(2) 0.005(2) -0.003(2)
C24 0.028(2) 0.031(3) 0.054(3) 0.013(2) -0.007(2) -0.0004(19)
C25 0.039(3) 0.037(3) 0.045(3) -0.001(2) -0.009(3) -0.006(2)
C26 0.034(2) 0.035(3) 0.030(2) 0.000(2) -0.001(2) 0.002(2)
C27 0.044(3) 0.044(3) 0.072(4) 0.022(3) -0.008(3) -0.011(3)
C28 0.035(2) 0.031(2) 0.023(2) -0.0002(18) 0.0015(19) 0.001(2)
C29 0.041(3) 0.031(3) 0.031(2) 0.0063(19) 0.007(2) 0.002(2)
C30 0.045(3) 0.045(3) 0.040(3) 0.011(2) 0.011(2) 0.012(2)
C31 0.031(2) 0.056(3) 0.028(2) 0.005(2) 0.006(2) -0.001(2)
C32 0.047(3) 0.046(3) 0.043(3) 0.003(2) 0.009(3) -0.014(3)
C33 0.052(3) 0.031(3) 0.047(3) -0.007(2) 0.011(3) -0.005(2)
C34 0.051(3) 0.077(5) 0.060(4) 0.020(3) 0.025(3) 0.004(3)
C35 0.058(4) 0.099(6) 0.043(3) -0.005(4) 0.006(3) 0.004(4)
Cl1 0.168(3) 0.100(2) 0.124(2) -0.0508(19) 0.033(2) 0.004(2)
Cl2 0.121(2) 0.220(4) 0.122(2) 0.072(3) 0.049(2) -0.014(3)
P1 0.0302(6) 0.0253(6) 0.0207(5) -0.0011(4) 0.0006(5) 0.0018(5)

loop_
_atom_type_symbol
_atom_type_description
_atom_type_scat_dispersion_real
_atom_type_scat_dispersion_imag
_atom_type_scat_source
C C 0.0033 0.0016 'International Tables Vol C Tables 4.2.6.8 and 6.1.1.4'
H H 0.0000 0.0000 'International Tables Vol C Tables 4.2.6.8 and 6.1.1.4'
P P 0.1023 0.0942 'International Tables Vol C Tables 4.2.6.8 and 6.1.1.4'
Cl Cl 0.1484 0.1585 'International Tables Vol C Tables 4.2.6.8 and 6.1.1.4'
Br Br -0.2901 2.4595 'International Tables Vol C Tables 4.2.6.8 and 6.1.1.4'

loop_
_geom_angle_atom_site_label_1
_geom_angle_atom_site_label_2
_geom_angle_atom_site_label_3
_geom_angle
_geom_angle_site_symmetry_1
_geom_angle_site_symmetry_3
_geom_angle_publ_flag
C2 C1 C10 124.4(4) . . ?
C2 C1 P1 109.0(3) . . ?
C10 C1 P1 125.8(4) . . ?
C1 C2 C3 117.2(4) . . ?
C1 C2 C12 112.5(4) . . ?
C3 C2 C12 130.1(4) . . ?
C2 C3 C8 117.5(4) . . ?
C4 C3 C2 124.8(4) . . ?
C4 C3 C8 117.3(4) . . ?
C3 C4 H4 119.3 . . ?
C5 C4 C3 121.4(5) . . ?
C5 C4 H4 119.3 . . ?
C4 C5 H5 119.7 . . ?
C4 C5 C6 120.6(5) . . ?
C6 C5 H5 119.7 . . ?
C5 C6 H6 119.8 . . ?
C7 C6 C5 120.4(5) . . ?
C7 C6 H6 119.8 . . ?
C6 C7 H7 119.5 . . ?
C6 C7 C8 120.9(5) . . ?
C8 C7 H7 119.5 . . ?
C7 C8 C3 119.0(5) . . ?
C9 C8 C3 120.8(4) . . ?
C9 C8 C7 120.0(5) . . ?
C8 C9 H9 119.4 . . ?
C10 C9 C8 121.1(4) . . ?
C10 C9 H9 119.4 . . ?
C1 C10 H10 121.2 . . ?
C9 C10 C1 117.6(4) . . ?
C9 C10 H10 121.2 . . ?
C12 C11 C20 123.6(4) . . ?
C12 C11 P1 109.0(3) . . ?
C20 C11 P1 127.1(4) . . ?
C11 C12 C2 113.0(4) . . ?
C11 C12 C13 117.3(4) . . ?
C13 C12 C2 129.5(4) . . ?
C14 C13 C12 123.4(4) . . ?
C14 C13 C18 118.4(4) . . ?
C18 C13 C12 118.1(4) . . ?
C13 C14 H14 119.3 . . ?
C15 C14 C13 121.4(4) . . ?
C15 C14 H14 119.3 . . ?
C14 C15 H15 120.0 . . ?
C14 C15 C16 119.9(5) . . ?
C16 C15 H15 120.0 . . ?
C15 C16 H16 119.7 . . ?
C17 C16 C15 120.5(5) . . ?
C17 C16 H16 119.7 . . ?
C16 C17 H17 119.6 . . ?
C16 C17 C18 120.8(5) . . ?
C18 C17 H17 119.6 . . ?
C17 C18 C13 118.6(5) . . ?
C19 C18 C13 120.9(4) . . ?
C19 C18 C17 120.5(4) . . ?
C18 C19 H19 119.5 . . ?
C20 C19 C18 120.9(4) . . ?
C20 C19 H19 119.5 . . ?
C11 C20 H20 120.8 . . ?
C19 C20 C11 118.4(4) . . ?
C19 C20 H20 120.8 . . ?
C22 C21 C26 119.3(5) . . ?
C22 C21 P1 119.7(4) . . ?
C26 C21 P1 120.7(4) . . ?
C21 C22 H22 120.1 . . ?
C23 C22 C21 119.8(5) . . ?
C23 C22 H22 120.1 . . ?
C22 C23 H23 119.1 . . ?
C22 C23 C24 121.8(5) . . ?
C24 C23 H23 119.1 . . ?
C23 C24 C25 117.1(5) . . ?
C23 C24 C27 122.0(5) . . ?
C25 C24 C27 120.9(5) . . ?
C24 C25 H25 119.1 . . ?
C26 C25 C24 121.7(5) . . ?
C26 C25 H25 119.1 . . ?
C21 C26 H26 119.9 . . ?
C25 C26 C21 120.1(5) . . ?
C25 C26 H26 119.9 . . ?
C24 C27 H27A 109.5 . . ?
C24 C27 H27B 109.5 . . ?
C24 C27 H27C 109.5 . . ?
H27A C27 H27B 109.5 . . ?
H27A C27 H27C 109.5 . . ?
H27B C27 H27C 109.5 . . ?
C29 C28 C33 119.7(4) . . ?
C29 C28 P1 122.9(4) . . ?
C33 C28 P1 117.4(4) . . ?
C28 C29 H29 120.0 . . ?
C28 C29 C30 120.1(5) . . ?
C30 C29 H29 120.0 . . ?
C29 C30 H30 119.7 . . ?
C31 C30 C29 120.7(5) . . ?
C31 C30 H30 119.7 . . ?
C30 C31 C32 118.5(4) . . ?
C30 C31 C34 121.0(5) . . ?
C32 C31 C34 120.5(5) . . ?
C31 C32 H32 119.1 . . ?
C33 C32 C31 121.9(5) . . ?
C33 C32 H32 119.1 . . ?
C28 C33 H33 120.4 . . ?
C32 C33 C28 119.2(5) . . ?
C32 C33 H33 120.4 . . ?
C31 C34 H34A 109.5 . . ?
C31 C34 H34B 109.5 . . ?
C31 C34 H34C 109.5 . . ?
H34A C34 H34B 109.5 . . ?
H34A C34 H34C 109.5 . . ?
H34B C34 H34C 109.5 . . ?
H C35 HA 107.6 . . ?
Cl1 C35 H 108.7 . . ?
Cl1 C35 HA 108.7 . . ?
Cl2 C35 H 108.7 . . ?
Cl2 C35 HA 108.7 . . ?
Cl2 C35 Cl1 114.3(4) . . ?
C1 P1 C28 112.9(2) . . ?
C11 P1 C1 94.0(2) . . ?
C11 P1 C28 112.4(2) . . ?
C21 P1 C1 109.3(2) . . ?
C21 P1 C11 113.5(2) . . ?
C21 P1 C28 113.3(2) . . ?

loop_
_geom_bond_atom_site_label_1
_geom_bond_atom_site_label_2
_geom_bond_distance
_geom_bond_site_symmetry_2
_geom_bond_publ_flag
C1 C2 1.390(7) . ?
C1 C10 1.399(6) . ?
C1 P1 1.785(5) . ?
C2 C3 1.430(6) . ?
C2 C12 1.503(6) . ?
C3 C4 1.421(7) . ?
C3 C8 1.442(6) . ?
C4 H4 0.9500 . ?
C4 C5 1.374(7) . ?
C5 H5 0.9500 . ?
C5 C6 1.401(8) . ?
C6 H6 0.9500 . ?
C6 C7 1.358(9) . ?
C7 H7 0.9500 . ?
C7 C8 1.426(7) . ?
C8 C9 1.393(8) . ?
C9 H9 0.9500 . ?
C9 C10 1.372(7) . ?
C10 H10 0.9500 . ?
C11 C12 1.403(6) . ?
C11 C20 1.416(6) . ?
C11 P1 1.782(5) . ?
C12 C13 1.439(6) . ?
C13 C14 1.411(7) . ?
C13 C18 1.427(6) . ?
C14 H14 0.9500 . ?
C14 C15 1.376(7) . ?
C15 H15 0.9500 . ?
C15 C16 1.400(8) . ?
C16 H16 0.9500 . ?
C16 C17 1.372(8) . ?
C17 H17 0.9500 . ?
C17 C18 1.425(7) . ?
C18 C19 1.421(7) . ?
C19 H19 0.9500 . ?
C19 C20 1.357(7) . ?
C20 H20 0.9500 . ?
C21 C22 1.397(7) . ?
C21 C26 1.398(7) . ?
C21 P1 1.781(5) . ?
C22 H22 0.9500 . ?
C22 C23 1.383(8) . ?
C23 H23 0.9500 . ?
C23 C24 1.396(8) . ?
C24 C25 1.411(8) . ?
C24 C27 1.497(7) . ?
C25 H25 0.9500 . ?
C25 C26 1.372(7) . ?
C26 H26 0.9500 . ?
C27 H27A 0.9800 . ?
C27 H27B 0.9800 . ?
C27 H27C 0.9800 . ?
C28 C29 1.392(7) . ?
C28 C33 1.400(7) . ?
C28 P1 1.789(5) . ?
C29 H29 0.9500 . ?
C29 C30 1.405(7) . ?
C30 H30 0.9500 . ?
C30 C31 1.388(8) . ?
C31 C32 1.393(9) . ?
C31 C34 1.511(8) . ?
C32 H32 0.9500 . ?
C32 C33 1.392(8) . ?
C33 H33 0.9500 . ?
C34 H34A 0.9800 . ?
C34 H34B 0.9800 . ?
C34 H34C 0.9800 . ?
C35 H 0.9900 . ?
C35 HA 0.9900 . ?
C35 Cl1 1.728(9) . ?
C35 Cl2 1.715(8) . ?

loop_
_twin_individual_id
_twin_individual_mass_fraction_refined
1 0.605(12)
2 0.395(12)
